data_4128113
loop_
_publ_author_name
'Du, Kang'
'Thorarinsdottir, Agnes E.'
'Harris, T. David'

_publ_section_title
;
 Selective Binding and Quantitation of Calcium with a Cobalt-Based
 Magnetic Resonance Probe.
;
_journal_issue 17
_journal_name_full 'Journal of the American Chemical Society'
_journal_page_first 7163
_journal_page_last 7172
_journal_paper_doi 10.1021/jacs.9b02661
_journal_volume 141
_journal_year 2019
_chemical_formula_moiety 'C27 H38 Ca Co N5 O12, 2(C H4 O), N O3'
_chemical_formula_sum 'C29 H46 Ca Co N6 O17'
_chemical_formula_weight 849.73
_space_group_crystal_system orthorhombic
_space_group_IT_number 61
_space_group_name_Hall '-P 2ac 2ab'
_space_group_name_H-M_alt 'P b c a'
_symmetry_space_group_name_Hall '-P 2ac 2ab'
_symmetry_space_group_name_H-M 'P b c a'
_atom_sites_solution_hydrogens mixed
_atom_sites_solution_primary dual
_audit_creation_date 2018-02-07
_audit_creation_method
;
Olex2 1.2
(compiled 2017.03.28 svn.r3405 for OlexSys, GUI svn.r5337)
;
_cell_angle_alpha 90
_cell_angle_beta 90
_cell_angle_gamma 90
_cell_formula_units_Z 8
_cell_length_a 10.7639(7)
_cell_length_b 21.7165(14)
_cell_length_c 31.819(2)
_cell_measurement_reflns_used 9126
_cell_measurement_temperature 100(2)
_cell_measurement_theta_max 29.72
_cell_measurement_theta_min 2.85
_cell_volume 7437.8(8)
_computing_cell_refinement 'SAINT V8.34A (Bruker, 2013)'
_computing_data_collection 'APEX2 V2014.11-0 (Bruker, 2014)'
_computing_data_reduction 'Bruker SAINT'
_computing_molecular_graphics 'Olex2 (Dolomanov et al., 2009)'
_computing_publication_material 'Olex2 (Dolomanov et al., 2009)'
_computing_structure_refinement 'ShelXL (Sheldrick, 2015)'
_computing_structure_solution 'ShelXT (Sheldrick, 2015)'
_diffrn_ambient_temperature 100.11
_diffrn_detector_area_resol_mean 8
_diffrn_measured_fraction_theta_full 0.999
_diffrn_measured_fraction_theta_max 0.992
_diffrn_measurement_device_type 'Bruker Kappa APEX CCD area detector'
_diffrn_measurement_method '\w and \f scans'
_diffrn_radiation_monochromator 'Quazar optics'
_diffrn_radiation_type MoK\a
_diffrn_radiation_wavelength 0.71073
_diffrn_reflns_av_R_equivalents 0.0990
_diffrn_reflns_av_unetI/netI 0.0387
_diffrn_reflns_Laue_measured_fraction_full 0.999
_diffrn_reflns_Laue_measured_fraction_max 0.992
_diffrn_reflns_limit_h_max 15
_diffrn_reflns_limit_h_min -15
_diffrn_reflns_limit_k_max 25
_diffrn_reflns_limit_k_min -30
_diffrn_reflns_limit_l_max 44
_diffrn_reflns_limit_l_min -45
_diffrn_reflns_number 234999
_diffrn_reflns_point_group_measured_fraction_full 0.999
_diffrn_reflns_point_group_measured_fraction_max 0.992
_diffrn_reflns_theta_full 25.242
_diffrn_reflns_theta_max 30.265
_diffrn_reflns_theta_min 1.280
_diffrn_source microsource
_diffrn_standards_number 0
_exptl_absorpt_coefficient_mu 0.681
_exptl_absorpt_correction_T_max 0.8603
_exptl_absorpt_correction_T_min 0.8227
_exptl_absorpt_correction_type multi-scan
_exptl_crystal_colour 'clear light pink'
_exptl_crystal_colour_lustre clear
_exptl_crystal_colour_modifier light
_exptl_crystal_colour_primary pink
_exptl_crystal_density_diffrn 1.518
_exptl_crystal_description block
_exptl_crystal_F_000 3560
_exptl_crystal_size_max 0.138
_exptl_crystal_size_mid 0.124
_exptl_crystal_size_min 0.11
_refine_diff_density_max 1.306
_refine_diff_density_min -1.227
_refine_diff_density_rms 0.167
_refine_ls_extinction_method none
_refine_ls_goodness_of_fit_ref 1.204
_refine_ls_hydrogen_treatment mixed
_refine_ls_matrix_type full
_refine_ls_number_parameters 566
_refine_ls_number_reflns 11030
_refine_ls_number_restraints 39
_refine_ls_restrained_S_all 1.203
_refine_ls_R_factor_all 0.1447
_refine_ls_R_factor_gt 0.1350
_refine_ls_shift/su_max 0.001
_refine_ls_shift/su_mean 0.000
_refine_ls_structure_factor_coef Fsqd
_refine_ls_weighting_details 'w=1/[\s^2^(Fo^2^)+(0.0001P)^2^+115.3634P] where P=(Fo^2^+2Fc^2^)/3'
_refine_ls_weighting_scheme calc
_refine_ls_wR_factor_gt 0.2840
_refine_ls_wR_factor_ref 0.2880
_reflns_Friedel_coverage 0.000
_reflns_number_gt 9688
_reflns_number_total 11030
_reflns_threshold_expression 'I > 2\s(I)'
_cod_data_source_file ja9b02661_si_004.cif
_cod_data_source_block LCoCa(NO3)2
_cod_original_cell_volume 7437.9(8)
_cod_database_code 4128113
_shelx_shelxl_version_number 2014/7
_shelx_space_group_comment
;
The symmetry employed for this shelxl refinement is uniquely defined
by the following loop, which should always be used as a source of
symmetry information in preference to the above space-group names.
They are only intended as comments.
;
_shelx_estimated_absorpt_t_max 0.929
_shelx_estimated_absorpt_t_min 0.912
_olex2_refinement_description
;
1. Fixed Uiso
 At 1.2 times of:
  All C(H) groups, All C(H,H) groups, All N(H,H) groups
 At 1.5 times of:
  All C(H,H,H) groups, All O(H) groups, All O(H,H) groups
2. Restrained distances
 O13A-C28A
 1.43 with sigma of 0.01
 O12-H12
 0.87 with sigma of 0.01
 O12-H12A
 0.87 with sigma of 0.01
 C27B-H12
 1.944241 with sigma of 0.02
 Ca1-H12
 2.972448 with sigma of 0.02
 C27A-H12A
 2.004179 with sigma of 0.02
 Ca1-H12A
 2.809853 with sigma of 0.02
 O13B-C28B \\sim O13A-C28A
 with sigma of 0.01
3. Rigid bond restraints
 O13A, C28A
 with sigma for 1-2 distances of 0.01 and sigma for 1-3 distances of 0.01
 O13B, C28B
 with sigma for 1-2 distances of 0.01 and sigma for 1-3 distances of 0.01
4. Uiso/Uaniso restraints and constraints
O13A \\sim O13B \\sim C28A \\sim C28B: within 2A with sigma of 0.04 and sigma
for terminal atoms of 0.08
5. Others
 Sof(O15B)=1-FVAR(1)
 Sof(O15A)=FVAR(1)
 Sof(O13B)=Sof(H13B)=Sof(C28B)=Sof(H28D)=Sof(H28E)=Sof(H28F)=1-FVAR(2)
 Sof(O13A)=Sof(H13A)=Sof(C28A)=Sof(H28A)=Sof(H28B)=Sof(H28C)=FVAR(2)
 Sof(N4B)=1-FVAR(3)
 Sof(N4A)=FVAR(3)
 Sof(O14A)=1-FVAR(4)
 Sof(O14B)=FVAR(4)
 Sof(H12A)=Sof(C27A)=Sof(H27A)=Sof(H27B)=Sof(H27C)=1-FVAR(5)
 Sof(H12)=Sof(C27B)=Sof(H27D)=Sof(H27E)=Sof(H27F)=FVAR(5)
6.a Secondary CH2 refined with riding coordinates:
 C7(H7A,H7B), C8(H8A,H8B), C10(H10A,H10B), C11(H11A,H11B), C12(H12B,H12C),
 C14(H14A,H14B), C21(H21A,H21B), C23(H23A,H23B), C24(H24A,H24B), C26(H26A,H26B)
6.b Aromatic/amide H refined with riding coordinates:
 C3(H3), C4(H4), C5(H5), C16(H16), C17(H17), C18(H18)
6.c X=CH2 refined with riding coordinates:
 N1(H1A,H1B), N4A(H4AA,H4AB)
6.d Idealised Me refined as rotating group:
 C27A(H27A,H27B,H27C), C27B(H27D,H27E,H27F), C28A(H28A,H28B,H28C), C28B(H28D,
 H28E,H28F), C29(H29A,H29B,H29C)
6.e Idealised tetrahedral OH refined as rotating group:
 O13A(H13A), O13B(H13B), O17(H17A)
;
_olex2_submission_special_instructions 'No special instructions were received'

loop_
_space_group_symop_operation_xyz
'x, y, z'
'-x+1/2, -y, z+1/2'
'-x, y+1/2, -z+1/2'
'x+1/2, -y+1/2, -z'
'-x, -y, -z'
'x-1/2, y, -z-1/2'
'x, -y-1/2, z-1/2'
'-x-1/2, y-1/2, z'

loop_
_atom_site_label
_atom_site_type_symbol
_atom_site_fract_x
_atom_site_fract_y
_atom_site_fract_z
_atom_site_U_iso_or_equiv
_atom_site_adp_type
_atom_site_occupancy
_atom_site_site_symmetry_order
_atom_site_calc_flag
_atom_site_refinement_flags_posn
_atom_site_refinement_flags_adp
_atom_site_refinement_flags_occupancy
_atom_site_disorder_assembly
_atom_site_disorder_group
Co01 Co 0.40337(9) 0.58696(4) 0.40519(3) 0.0245(2) Uani 1 1 d . . . . .
Ca1 Ca 0.22788(13) 0.46240(6) 0.38087(4) 0.0235(3) Uani 1 1 d D . . . .
O1 O 0.2259(5) 0.5638(2) 0.40824(15) 0.0263(10) Uani 1 1 d . . . . .
O2 O 0.3740(5) 0.6314(3) 0.34600(16) 0.0367(13) Uani 1 1 d . . . . .
O3 O 0.4584(5) 0.55539(19) 0.46502(14) 0.0273(10) Uani 1 1 d . . . . .
O4 O 0.4350(5) 0.5024(2) 0.38296(15) 0.0279(10) Uani 1 1 d . . . . .
O5 O 0.4121(5) 0.4106(3) 0.33325(16) 0.0350(12) Uani 1 1 d . . . . .
O6 O 0.1814(6) 0.3849(2) 0.31590(17) 0.0381(13) Uani 1 1 d . . . . .
O7 O 0.0158(5) 0.4061(2) 0.38173(16) 0.0331(11) Uani 1 1 d . . . . .
O8 O 0.0405(5) 0.4992(2) 0.43123(15) 0.0289(10) Uani 1 1 d . . . . .
O9 O 0.2767(5) 0.4319(2) 0.45574(15) 0.0294(10) Uani 1 1 d . . . . .
O10 O 0.3336(5) 0.3395(2) 0.47403(16) 0.0330(11) Uani 1 1 d . . . . .
O11 O 0.2771(6) 0.3590(2) 0.41017(16) 0.0353(12) Uani 1 1 d . . . . .
O12 O 0.1516(11) 0.5199(3) 0.32320(19) 0.090(4) Uani 1 1 d D . . . .
H12 H 0.083(10) 0.541(8) 0.323(3) 0.136 Uiso 0.76(3) 1 d DR . P A 1
H12A H 0.190(13) 0.555(4) 0.321(4) 0.136 Uiso 0.24(3) 1 d DR . P A 2
O13A O 0.0554(17) 0.6734(7) 0.3328(5) 0.120(7) Uani 0.721(19) 1 d D U P B 3
H13A H 0.0291 0.6977 0.3514 0.180 Uiso 0.721(19) 1 calc GR . P B 3
O13B O 0.1105(19) 0.6349(11) 0.3204(9) 0.053(8) Uani 0.279(19) 1 d D U P B 4
H13B H 0.1188 0.6593 0.3001 0.079 Uiso 0.279(19) 1 calc GR . P B 4
O14A O 0.6788(18) 0.7665(15) 0.2862(13) 0.040(8) Uani 0.39(6) 1 d . . P C 2
O14B O 0.703(2) 0.7761(5) 0.3081(11) 0.050(7) Uani 0.61(6) 1 d . . P C 1
O15A O 0.7269(9) 0.7095(8) 0.2584(3) 0.043(4) Uani 0.67(3) 1 d . . P C 1
O15B O 0.764(2) 0.6770(11) 0.2745(8) 0.040(7) Uani 0.33(3) 1 d . . P C 2
O16 O 0.8734(6) 0.7684(3) 0.27458(19) 0.0451(15) Uani 1 1 d . . . . .
O17 O 0.3257(5) 0.6497(3) 0.59884(16) 0.0379(12) Uani 1 1 d . . . . .
H17A H 0.3205 0.6271 0.6202 0.057 Uiso 1 1 calc GR . . . .
N1 N 0.4295(6) 0.5687(3) 0.53471(18) 0.0281(12) Uani 1 1 d . . . . .
H1A H 0.4556 0.5313 0.5406 0.034 Uiso 1 1 calc R . . . .
H1B H 0.4056 0.5934 0.5551 0.034 Uiso 1 1 calc R . . . .
N2 N 0.3810(7) 0.6682(2) 0.44272(19) 0.0313(14) Uani 1 1 d . . . . .
N3 N 0.5850(6) 0.6216(3) 0.39197(19) 0.0342(14) Uani 1 1 d . . . . .
N4A N 0.4712(12) 0.6753(10) 0.2896(4) 0.045(6) Uani 0.76(5) 1 d . . P D 1
H4AA H 0.4033 0.6757 0.2742 0.054 Uiso 1 1 calc R . . . .
H4AB H 0.5412 0.6898 0.2793 0.054 Uiso 1 1 calc R . . . .
N4B N 0.440(3) 0.7036(15) 0.3016(9) 0.023(8) Uani 0.24(5) 1 d . . P D 2
N5 N 0.7664(6) 0.7481(4) 0.27961(18) 0.0363(15) Uani 1 1 d . . . . .
N6 N 0.2973(5) 0.3762(2) 0.44733(18) 0.0252(11) Uani 1 1 d . . . . .
C1 C 0.1396(6) 0.5937(3) 0.43023(18) 0.0237(12) Uani 1 1 d . . . . .
C2 C 0.0351(6) 0.5609(3) 0.44285(19) 0.0261(13) Uani 1 1 d . . . . .
C3 C -0.0626(7) 0.5883(4) 0.4644(2) 0.0376(18) Uani 1 1 d . . . . .
H3 H -0.1332 0.5649 0.4726 0.045 Uiso 1 1 calc R . . . .
C4 C -0.0543(8) 0.6513(5) 0.4736(2) 0.046(2) Uani 1 1 d . . . . .
H4 H -0.1216 0.6716 0.4870 0.055 Uiso 1 1 calc R . . . .
C5 C 0.0502(9) 0.6834(4) 0.4634(2) 0.042(2) Uani 1 1 d . . . . .
H5 H 0.0557 0.7255 0.4713 0.050 Uiso 1 1 calc R . . . .
C6 C 0.1495(7) 0.6567(3) 0.4417(2) 0.0275(14) Uani 1 1 d . . . . .
C7 C 0.2564(8) 0.6954(3) 0.4298(2) 0.0349(17) Uani 1 1 d . . . . .
H7A H 0.2470 0.7364 0.4430 0.042 Uiso 1 1 calc R . . . .
H7B H 0.2558 0.7013 0.3989 0.042 Uiso 1 1 calc R . . . .
C8 C 0.3801(7) 0.6535(3) 0.4880(2) 0.0281(14) Uani 1 1 d . . . . .
H8A H 0.2947 0.6579 0.4991 0.034 Uiso 1 1 calc R . . . .
H8B H 0.4342 0.6829 0.5032 0.034 Uiso 1 1 calc R . . . .
C9 C 0.4261(6) 0.5875(3) 0.4958(2) 0.0253(13) Uani 1 1 d . . . . .
C10 C 0.4869(8) 0.7072(3) 0.4301(3) 0.0398(19) Uani 1 1 d . . . . .
H10A H 0.5015 0.7393 0.4517 0.048 Uiso 1 1 calc R . . . .
H10B H 0.4676 0.7281 0.4032 0.048 Uiso 1 1 calc R . . . .
C11 C 0.6033(9) 0.6682(4) 0.4249(3) 0.044(2) Uani 1 1 d . . . . .
H11A H 0.6744 0.6949 0.4174 0.053 Uiso 1 1 calc R . . . .
H11B H 0.6228 0.6475 0.4519 0.053 Uiso 1 1 calc R . . . .
C12 C 0.5929(8) 0.6487(4) 0.3499(3) 0.044(2) Uani 1 1 d . . . . .
H12B H 0.6493 0.6234 0.3324 0.052 Uiso 1 1 calc R . . . .
H12C H 0.6291 0.6905 0.3521 0.052 Uiso 1 1 calc R . . . .
C13 C 0.4680(9) 0.6528(5) 0.3288(3) 0.048(2) Uani 1 1 d . . . . .
C14 C 0.6736(7) 0.5681(4) 0.3962(2) 0.0352(17) Uani 1 1 d . . . . .
H14A H 0.6672 0.5514 0.4251 0.042 Uiso 1 1 calc R . . . .
H14B H 0.7595 0.5834 0.3923 0.042 Uiso 1 1 calc R . . . .
C15 C 0.6507(7) 0.5161(4) 0.3652(2) 0.0352(17) Uani 1 1 d . . . . .
C16 C 0.7531(8) 0.4964(6) 0.3408(3) 0.052(3) Uani 1 1 d . . . . .
H16 H 0.8310 0.5167 0.3430 0.062 Uiso 1 1 calc R . . . .
C17 C 0.7386(9) 0.4475(5) 0.3139(3) 0.054(3) Uani 1 1 d . . . . .
H17 H 0.8079 0.4341 0.2978 0.065 Uiso 1 1 calc R . . . .
C18 C 0.6290(8) 0.4177(5) 0.3095(2) 0.045(2) Uani 1 1 d . . . . .
H18 H 0.6218 0.3842 0.2904 0.054 Uiso 1 1 calc R . . . .
C19 C 0.5268(7) 0.4364(4) 0.3331(2) 0.0318(15) Uani 1 1 d . . . . .
C20 C 0.5355(7) 0.4872(3) 0.3615(2) 0.0281(14) Uani 1 1 d . . . . .
C21 C 0.3894(8) 0.3619(4) 0.3033(2) 0.040(2) Uani 1 1 d . . . . .
H21A H 0.4554 0.3303 0.3051 0.049 Uiso 1 1 calc R . . . .
H21B H 0.3878 0.3786 0.2744 0.049 Uiso 1 1 calc R . . . .
C22 C 0.2665(9) 0.3348(4) 0.3144(3) 0.041(2) Uani 1 1 d . . . . .
H22A H 0.245(8) 0.315(4) 0.347(2) 0.03(2) Uiso 1 1 d . . . . .
H22B H 0.243(12) 0.308(6) 0.294(4) 0.09(4) Uiso 1 1 d . . . . .
C23 C 0.0548(8) 0.3669(4) 0.3139(3) 0.046(2) Uani 1 1 d . . . . .
H23A H 0.0467 0.3303 0.2955 0.056 Uiso 1 1 calc R . . . .
H23B H 0.0051 0.4006 0.3014 0.056 Uiso 1 1 calc R . . . .
C24 C 0.0044(8) 0.3518(4) 0.3571(3) 0.043(2) Uani 1 1 d . . . . .
H24A H -0.0838 0.3391 0.3552 0.052 Uiso 1 1 calc R . . . .
H24B H 0.0524 0.3177 0.3699 0.052 Uiso 1 1 calc R . . . .
C25 C -0.0340(7) 0.3998(4) 0.4231(2) 0.0348(16) Uani 1 1 d . . . . .
H25A H -0.110(6) 0.375(3) 0.421(2) 0.009(15) Uiso 1 1 d . . . . .
H25B H 0.032(9) 0.371(4) 0.441(3) 0.04(2) Uiso 1 1 d . . . . .
C26 C -0.0677(6) 0.4625(4) 0.4389(2) 0.0303(15) Uani 1 1 d . . . . .
H26A H -0.1402 0.4791 0.4234 0.036 Uiso 1 1 calc R . . . .
H26B H -0.0875 0.4613 0.4692 0.036 Uiso 1 1 calc R . . . .
C27A C 0.088(4) 0.5079(18) 0.2790(11) 0.047(12) Uani 0.24(3) 1 d D . P A 2
H27A H 0.1522 0.5080 0.2570 0.070 Uiso 0.24(3) 1 calc GR . P A 2
H27B H 0.0278 0.5405 0.2733 0.070 Uiso 0.24(3) 1 calc GR . P A 2
H27C H 0.0463 0.4680 0.2793 0.070 Uiso 0.24(3) 1 calc GR . P A 2
C27B C 0.217(3) 0.5284(8) 0.2835(4) 0.126(14) Uani 0.76(3) 1 d D . P A 1
H27D H 0.2797 0.5609 0.2868 0.188 Uiso 0.76(3) 1 calc GR . P A 1
H27E H 0.1578 0.5402 0.2616 0.188 Uiso 0.76(3) 1 calc GR . P A 1
H27F H 0.2582 0.4899 0.2756 0.188 Uiso 0.76(3) 1 calc GR . P A 1
C28A C -0.0309(19) 0.6236(10) 0.3278(8) 0.083(6) Uiso 0.721(19) 1 d D U P B 3
H28A H 0.0032 0.5934 0.3080 0.125 Uiso 0.721(19) 1 calc GR . P B 3
H28B H -0.1098 0.6395 0.3169 0.125 Uiso 0.721(19) 1 calc GR . P B 3
H28C H -0.0449 0.6037 0.3550 0.125 Uiso 0.721(19) 1 calc GR . P B 3
C28B C -0.005(3) 0.6011(19) 0.3157(14) 0.053(9) Uiso 0.279(19) 1 d D U P B 4
H28D H 0.0033 0.5606 0.3290 0.080 Uiso 0.279(19) 1 calc GR . P B 4
H28E H -0.0237 0.5959 0.2858 0.080 Uiso 0.279(19) 1 calc GR . P B 4
H28F H -0.0724 0.6240 0.3293 0.080 Uiso 0.279(19) 1 calc GR . P B 4
C29 C 0.3988(9) 0.7022(4) 0.6084(3) 0.044(2) Uani 1 1 d . . . . .
H29A H 0.3826 0.7346 0.5876 0.067 Uiso 1 1 calc GR . . . .
H29B H 0.4870 0.6910 0.6076 0.067 Uiso 1 1 calc GR . . . .
H29C H 0.3775 0.7172 0.6365 0.067 Uiso 1 1 calc GR . . . .

loop_
_atom_site_aniso_label
_atom_site_aniso_U_11
_atom_site_aniso_U_22
_atom_site_aniso_U_33
_atom_site_aniso_U_23
_atom_site_aniso_U_13
_atom_site_aniso_U_12
Co01 0.0329(5) 0.0163(4) 0.0244(4) 0.0056(3) -0.0013(4) -0.0053(3)
Ca1 0.0313(7) 0.0152(5) 0.0240(5) 0.0006(4) 0.0028(5) -0.0014(5)
O1 0.031(2) 0.0166(19) 0.031(2) -0.0017(17) 0.008(2) 0.0020(18)
O2 0.033(3) 0.047(3) 0.030(2) 0.016(2) -0.006(2) -0.016(2)
O3 0.045(3) 0.0137(19) 0.023(2) 0.0045(16) 0.000(2) 0.0025(19)
O4 0.028(2) 0.023(2) 0.032(2) 0.0020(19) 0.013(2) -0.0036(19)
O5 0.036(3) 0.039(3) 0.030(2) -0.014(2) 0.006(2) 0.002(2)
O6 0.046(3) 0.029(3) 0.039(3) -0.010(2) -0.014(3) 0.013(2)
O7 0.040(3) 0.029(2) 0.031(2) 0.004(2) -0.004(2) -0.007(2)
O8 0.022(2) 0.033(2) 0.031(2) 0.001(2) 0.0084(19) -0.004(2)
O9 0.038(3) 0.018(2) 0.032(2) 0.0012(18) -0.002(2) -0.005(2)
O10 0.041(3) 0.024(2) 0.034(3) 0.010(2) -0.013(2) -0.003(2)
O11 0.054(3) 0.020(2) 0.032(2) -0.0018(19) -0.011(2) 0.001(2)
O12 0.207(11) 0.043(4) 0.022(3) 0.008(3) 0.008(5) 0.052(5)
O13A 0.170(16) 0.111(12) 0.079(9) -0.051(8) -0.025(10) 0.066(12)
O13B 0.026(11) 0.039(12) 0.093(19) 0.021(12) 0.007(11) 0.004(9)
O14A 0.038(9) 0.044(12) 0.038(16) 0.015(10) 0.007(8) -0.007(8)
O14B 0.046(8) 0.040(6) 0.065(16) -0.018(6) 0.030(10) 0.003(5)
O15A 0.029(5) 0.066(9) 0.034(5) -0.016(5) 0.007(4) -0.019(5)
O15B 0.043(12) 0.027(11) 0.052(13) -0.010(10) 0.012(10) -0.011(9)
O16 0.033(3) 0.063(4) 0.039(3) -0.007(3) 0.003(3) -0.005(3)
O17 0.040(3) 0.047(3) 0.027(2) 0.003(2) 0.000(2) -0.007(3)
N1 0.039(3) 0.018(2) 0.027(3) 0.006(2) 0.002(2) 0.003(2)
N2 0.050(4) 0.015(2) 0.029(3) 0.005(2) -0.015(3) -0.002(2)
N3 0.037(3) 0.037(3) 0.028(3) 0.017(2) -0.009(3) -0.018(3)
N4A 0.028(5) 0.079(13) 0.028(6) 0.023(8) -0.011(5) -0.017(7)
N4B 0.037(15) 0.024(14) 0.007(10) -0.001(9) -0.002(9) 0.009(11)
N5 0.019(3) 0.071(5) 0.019(2) 0.013(3) 0.008(2) -0.007(3)
N6 0.025(3) 0.018(2) 0.032(3) 0.006(2) -0.008(2) -0.007(2)
C1 0.031(3) 0.024(3) 0.016(2) -0.001(2) 0.002(2) 0.005(3)
C2 0.025(3) 0.035(3) 0.018(3) 0.004(2) 0.000(2) 0.006(3)
C3 0.028(4) 0.061(5) 0.023(3) -0.003(3) -0.007(3) 0.014(4)
C4 0.039(4) 0.072(6) 0.026(3) -0.016(4) -0.008(3) 0.034(4)
C5 0.055(5) 0.043(4) 0.027(3) -0.011(3) -0.016(3) 0.032(4)
C6 0.031(3) 0.027(3) 0.024(3) -0.001(2) -0.009(3) 0.010(3)
C7 0.062(5) 0.013(3) 0.029(3) 0.003(2) -0.019(3) 0.002(3)
C8 0.039(4) 0.014(3) 0.031(3) 0.001(2) -0.014(3) -0.002(3)
C9 0.029(3) 0.020(3) 0.027(3) 0.004(2) -0.001(3) -0.004(3)
C10 0.056(5) 0.019(3) 0.044(4) 0.011(3) -0.018(4) -0.012(3)
C11 0.059(5) 0.035(4) 0.038(4) 0.017(3) -0.017(4) -0.027(4)
C12 0.044(5) 0.049(5) 0.039(4) 0.031(4) -0.013(4) -0.021(4)
C13 0.045(5) 0.062(6) 0.036(4) 0.026(4) -0.016(4) -0.028(4)
C14 0.030(4) 0.045(4) 0.030(3) 0.019(3) -0.005(3) -0.013(3)
C15 0.031(4) 0.048(4) 0.026(3) 0.014(3) -0.001(3) 0.003(3)
C16 0.025(4) 0.094(7) 0.035(4) 0.025(5) -0.001(3) 0.007(4)
C17 0.044(5) 0.089(8) 0.029(4) 0.007(4) 0.005(4) 0.012(5)
C18 0.038(4) 0.072(6) 0.024(3) -0.001(4) 0.001(3) 0.023(4)
C19 0.029(3) 0.048(4) 0.018(3) 0.004(3) 0.001(3) 0.010(3)
C20 0.029(3) 0.035(3) 0.021(3) 0.008(2) 0.001(3) 0.000(3)
C21 0.049(5) 0.043(4) 0.029(3) -0.018(3) -0.009(3) 0.020(4)
C22 0.054(5) 0.032(4) 0.039(4) -0.018(3) -0.015(4) 0.013(4)
C23 0.042(5) 0.049(5) 0.047(5) -0.015(4) -0.017(4) 0.011(4)
C24 0.040(5) 0.039(4) 0.050(5) -0.007(4) -0.013(4) -0.014(4)
C25 0.031(4) 0.037(4) 0.036(4) 0.013(3) -0.006(3) -0.014(3)
C26 0.020(3) 0.047(4) 0.024(3) 0.011(3) 0.004(2) 0.000(3)
C27A 0.06(3) 0.039(19) 0.040(18) 0.004(15) 0.023(18) 0.001(18)
C27B 0.29(4) 0.059(10) 0.030(7) 0.002(6) 0.035(13) -0.022(16)
C29 0.047(5) 0.045(5) 0.041(4) 0.000(4) -0.005(4) -0.004(4)

loop_
_atom_type_symbol
_atom_type_description
_atom_type_scat_dispersion_real
_atom_type_scat_dispersion_imag
_atom_type_scat_source
C C 0.0033 0.0016 'International Tables Vol C Tables 4.2.6.8 and 6.1.1.4'
H H 0.0000 0.0000 'International Tables Vol C Tables 4.2.6.8 and 6.1.1.4'
Ca Ca 0.2262 0.3064 'International Tables Vol C Tables 4.2.6.8 and 6.1.1.4'
Co Co 0.3494 0.9721 'International Tables Vol C Tables 4.2.6.8 and 6.1.1.4'
N N 0.0061 0.0033 'International Tables Vol C Tables 4.2.6.8 and 6.1.1.4'
O O 0.0106 0.0060 'International Tables Vol C Tables 4.2.6.8 and 6.1.1.4'

loop_
_geom_angle_atom_site_label_1
_geom_angle_atom_site_label_2
_geom_angle_atom_site_label_3
_geom_angle
O1 Co01 Ca1 43.10(13)
O1 Co01 O2 90.9(2)
O1 Co01 O3 98.3(2)
O1 Co01 O4 87.02(19)
O1 Co01 N2 94.2(2)
O1 Co01 N3 169.4(2)
O2 Co01 Ca1 94.40(15)
O2 Co01 N2 95.9(2)
O3 Co01 Ca1 95.92(13)
O3 Co01 O2 169.4(2)
O3 Co01 N2 78.24(19)
O3 Co01 N3 92.0(2)
O4 Co01 Ca1 43.95(14)
O4 Co01 O2 97.4(2)
O4 Co01 O3 88.46(19)
O4 Co01 N2 166.7(2)
O4 Co01 N3 95.6(2)
N2 Co01 Ca1 136.2(2)
N3 Co01 Ca1 138.3(2)
N3 Co01 O2 78.6(2)
N3 Co01 N2 85.6(3)
O1 Ca1 Co01 34.78(12)
O1 Ca1 O4 70.16(17)
O1 Ca1 O5 126.29(17)
O1 Ca1 O6 148.81(17)
O1 Ca1 O7 115.30(18)
O1 Ca1 O8 59.96(16)
O1 Ca1 O9 84.21(16)
O1 Ca1 O11 134.70(17)
O1 Ca1 N6 109.39(17)
O4 Ca1 Co01 35.39(12)
O4 Ca1 O5 59.31(16)
O4 Ca1 O6 114.71(18)
O4 Ca1 O7 172.77(17)
O4 Ca1 O8 124.93(17)
O4 Ca1 O9 82.85(17)
O4 Ca1 O11 96.83(19)
O4 Ca1 N6 88.52(17)
O5 Ca1 Co01 92.89(12)
O5 Ca1 N6 87.25(18)
O6 Ca1 Co01 140.54(14)
O6 Ca1 O5 57.10(17)
O6 Ca1 N6 101.62(16)
O7 Ca1 Co01 149.98(13)
O7 Ca1 O5 116.77(17)
O7 Ca1 O6 63.42(18)
O7 Ca1 O8 58.30(16)
O7 Ca1 N6 85.15(16)
O8 Ca1 Co01 92.56(11)
O8 Ca1 O5 172.91(17)
O8 Ca1 O6 119.92(18)
O8 Ca1 N6 87.21(17)
O9 Ca1 Co01 83.01(11)
O9 Ca1 O5 105.27(17)
O9 Ca1 O6 126.45(16)
O9 Ca1 O7 92.84(17)
O9 Ca1 O8 70.92(17)
O9 Ca1 N6 25.41(15)
O11 Ca1 Co01 121.08(14)
O11 Ca1 O5 71.48(19)
O11 Ca1 O6 76.41(16)
O11 Ca1 O7 75.97(18)
O11 Ca1 O8 101.77(18)
O11 Ca1 O9 50.67(16)
O11 Ca1 N6 25.33(15)
O12 Ca1 Co01 87.1(3)
O12 Ca1 O1 78.0(2)
O12 Ca1 O4 98.8(3)
O12 Ca1 O5 92.2(2)
O12 Ca1 O6 70.8(2)
O12 Ca1 O7 87.2(3)
O12 Ca1 O8 92.6(2)
O12 Ca1 O9 160.3(2)
O12 Ca1 O11 147.2(2)
O12 Ca1 N6 171.1(3)
N6 Ca1 Co01 101.74(11)
Co01 O1 Ca1 102.12(19)
C1 O1 Co01 125.2(4)
C1 O1 Ca1 130.7(4)
C13 O2 Co01 115.9(5)
C9 O3 Co01 116.6(4)
Co01 O4 Ca1 100.7(2)
C20 O4 Co01 123.5(4)
C20 O4 Ca1 131.1(4)
C19 O5 Ca1 119.5(4)
C19 O5 C21 117.1(6)
C21 O5 Ca1 122.9(5)
C22 O6 Ca1 112.4(4)
C23 O6 Ca1 112.5(5)
C23 O6 C22 113.9(7)
C24 O7 Ca1 117.5(5)
C24 O7 C25 113.4(6)
C25 O7 Ca1 112.7(4)
C2 O8 Ca1 118.3(4)
C2 O8 C26 117.2(5)
C26 O8 Ca1 123.0(4)
N6 O9 Ca1 95.1(4)
N6 O11 Ca1 96.9(4)
Ca1 O12 H12 125.7(18)
Ca1 O12 H12A 111.5(19)
C27A O12 Ca1 138.7(15)
C27A O12 H12A 105(4)
C27B O12 Ca1 124.8(11)
C27B O12 H12 109.5(17)
C28A O13A H13A 109.5
C28B O13B H13B 109.5
C29 O17 H17A 109.5
H1A N1 H1B 120.0
C9 N1 H1A 120.0
C9 N1 H1B 120.0
C7 N2 Co01 105.5(4)
C8 N2 Co01 111.5(4)
C8 N2 C7 110.0(6)
C8 N2 C10 113.3(6)
C10 N2 Co01 103.5(5)
C10 N2 C7 112.5(5)
C11 N3 Co01 102.9(5)
C11 N3 C14 112.5(6)
C12 N3 Co01 112.0(5)
C12 N3 C11 111.6(6)
C12 N3 C14 110.7(7)
C14 N3 Co01 106.8(4)
H4AA N4A H4AB 120.0
C13 N4A H4AA 120.0
C13 N4A H4AB 120.0
O14A N5 O15B 113(2)
O14A N5 O16 137(2)
O15A N5 O14B 124.1(13)
O15A N5 O16 121.5(8)
O16 N5 O14B 114.3(12)
O16 N5 O15B 110.7(10)
O9 N6 Ca1 59.5(3)
O9 N6 O11 117.0(5)
O10 N6 Ca1 176.0(5)
O10 N6 O9 122.2(6)
O10 N6 O11 120.8(6)
O11 N6 Ca1 57.7(3)
O1 C1 C2 117.8(6)
O1 C1 C6 123.5(6)
C2 C1 C6 118.7(6)
C1 C2 O8 112.5(6)
C3 C2 O8 125.1(7)
C3 C2 C1 122.4(7)
C2 C3 H3 120.9
C2 C3 C4 118.2(8)
C4 C3 H3 120.9
C3 C4 H4 119.9
C5 C4 C3 120.1(7)
C5 C4 H4 119.9
C4 C5 H5 118.7
C4 C5 C6 122.5(8)
C6 C5 H5 118.7
C1 C6 C7 122.8(6)
C5 C6 C1 117.9(7)
C5 C6 C7 119.2(7)
N2 C7 H7A 108.9
N2 C7 H7B 108.9
C6 C7 N2 113.4(5)
C6 C7 H7A 108.9
C6 C7 H7B 108.9
H7A C7 H7B 107.7
N2 C8 H8A 109.5
N2 C8 H8B 109.5
N2 C8 C9 110.9(6)
H8A C8 H8B 108.0
C9 C8 H8A 109.5
C9 C8 H8B 109.5
O3 C9 N1 124.1(6)
O3 C9 C8 118.9(6)
N1 C9 C8 117.1(6)
N2 C10 H10A 109.6
N2 C10 H10B 109.6
N2 C10 C11 110.2(6)
H10A C10 H10B 108.1
C11 C10 H10A 109.6
C11 C10 H10B 109.6
N3 C11 C10 110.5(7)
N3 C11 H11A 109.6
N3 C11 H11B 109.6
C10 C11 H11A 109.6
C10 C11 H11B 109.6
H11A C11 H11B 108.1
N3 C12 H12B 109.1
N3 C12 H12C 109.1
N3 C12 C13 112.3(7)
H12B C12 H12C 107.9
C13 C12 H12B 109.1
C13 C12 H12C 109.1
O2 C13 N4A 124.7(8)
O2 C13 N4B 112.6(16)
O2 C13 C12 120.6(7)
N4A C13 C12 114.4(8)
N4B C13 C12 120.1(13)
N3 C14 H14A 108.7
N3 C14 H14B 108.7
N3 C14 C15 114.3(6)
H14A C14 H14B 107.6
C15 C14 H14A 108.7
C15 C14 H14B 108.7
C16 C15 C14 117.1(8)
C20 C15 C14 122.3(7)
C20 C15 C16 120.6(8)
C15 C16 H16 120.4
C17 C16 C15 119.2(9)
C17 C16 H16 120.4
C16 C17 H17 118.9
C18 C17 C16 122.3(9)
C18 C17 H17 118.9
C17 C18 H18 120.2
C17 C18 C19 119.5(9)
C19 C18 H18 120.2
O5 C19 C18 126.9(8)
O5 C19 C20 112.2(6)
C18 C19 C20 120.9(8)
O4 C20 C15 124.9(7)
O4 C20 C19 117.7(6)
C15 C20 C19 117.4(7)
O5 C21 H21A 110.4
O5 C21 H21B 110.4
O5 C21 C22 106.5(6)
H21A C21 H21B 108.6
C22 C21 H21A 110.4
C22 C21 H21B 110.4
O6 C22 C21 106.1(7)
O6 C22 H22A 97(4)
O6 C22 H22B 110(8)
C21 C22 H22A 123(4)
C21 C22 H22B 110(8)
H22A C22 H22B 110(9)
O6 C23 H23A 109.4
O6 C23 H23B 109.4
O6 C23 C24 111.3(7)
H23A C23 H23B 108.0
C24 C23 H23A 109.4
C24 C23 H23B 109.4
O7 C24 C23 106.9(7)
O7 C24 H24A 110.3
O7 C24 H24B 110.3
C23 C24 H24A 110.3
C23 C24 H24B 110.3
H24A C24 H24B 108.6
O7 C25 H25A 108(4)
O7 C25 H25B 106(5)
O7 C25 C26 108.3(6)
H25A C25 H25B 105(6)
C26 C25 H25A 109(4)
C26 C25 H25B 120(5)
O8 C26 C25 104.6(6)
O8 C26 H26A 110.8
O8 C26 H26B 110.8
C25 C26 H26A 110.8
C25 C26 H26B 110.8
H26A C26 H26B 108.9
O12 C27A H27A 109.5
O12 C27A H27B 109.5
O12 C27A H27C 109.5
H27A C27A H27B 109.5
H27A C27A H27C 109.5
H27B C27A H27C 109.5
O12 C27B H27D 109.5
O12 C27B H27E 109.5
O12 C27B H27F 109.5
H27D C27B H27E 109.5
H27D C27B H27F 109.5
H27E C27B H27F 109.5
O13A C28A H28A 109.5
O13A C28A H28B 109.5
O13A C28A H28C 109.5
H28A C28A H28B 109.5
H28A C28A H28C 109.5
H28B C28A H28C 109.5
O13B C28B H28D 109.5
O13B C28B H28E 109.5
O13B C28B H28F 109.5
H28D C28B H28E 109.5
H28D C28B H28F 109.5
H28E C28B H28F 109.5
O17 C29 H29A 109.5
O17 C29 H29B 109.5
O17 C29 H29C 109.5
H29A C29 H29B 109.5
H29A C29 H29C 109.5
H29B C29 H29C 109.5

loop_
_geom_bond_atom_site_label_1
_geom_bond_atom_site_label_2
_geom_bond_distance
Co01 Ca1 3.3888(16)
Co01 O1 1.977(5)
Co01 O2 2.140(5)
Co01 O3 2.108(5)
Co01 O4 1.997(5)
Co01 N2 2.143(6)
Co01 N3 2.137(6)
Ca1 O1 2.368(4)
Ca1 O4 2.393(5)
Ca1 O5 2.738(5)
Ca1 O6 2.712(5)
Ca1 O7 2.590(5)
Ca1 O8 2.697(5)
Ca1 O9 2.528(5)
Ca1 O11 2.489(5)
Ca1 O12 2.366(6)
Ca1 N6 2.921(5)
O1 C1 1.333(7)
O2 C13 1.241(10)
O3 C9 1.252(8)
O4 C20 1.321(8)
O5 C19 1.355(9)
O5 C21 1.444(8)
O6 C22 1.424(9)
O6 C23 1.420(11)
O7 C24 1.421(9)
O7 C25 1.429(9)
O8 C2 1.391(9)
O8 C26 1.432(8)
O9 N6 1.258(7)
O10 N6 1.229(7)
O11 N6 1.259(7)
O12 H12 0.873(10)
O12 H12A 0.871(11)
O12 C27A 1.58(4)
O12 C27B 1.458(16)
O13A H13A 0.8400
O13A C28A 1.436(9)
O13B H13B 0.8400
O13B C28B 1.451(13)
O14A N5 1.05(2)
O14B N5 1.286(18)
O15A N5 1.157(11)
O15B N5 1.55(2)
O16 N5 1.243(8)
O17 H17A 0.8400
O17 C29 1.418(10)
N1 H1A 0.8800
N1 H1B 0.8800
N1 C9 1.304(8)
N2 C7 1.523(10)
N2 C8 1.476(9)
N2 C10 1.477(10)
N3 C11 1.470(10)
N3 C12 1.464(9)
N3 C14 1.509(11)
N4A H4AA 0.8800
N4A H4AB 0.8800
N4A C13 1.339(11)
N4B C13 1.43(3)
C1 C2 1.391(10)
C1 C6 1.420(9)
C2 C3 1.388(10)
C3 H3 0.9500
C3 C4 1.402(13)
C4 H4 0.9500
C4 C5 1.362(14)
C5 H5 0.9500
C5 C6 1.398(10)
C6 C7 1.474(11)
C7 H7A 0.9900
C7 H7B 0.9900
C8 H8A 0.9900
C8 H8B 0.9900
C8 C9 1.536(9)
C10 H10A 0.9900
C10 H10B 0.9900
C10 C11 1.521(13)
C11 H11A 0.9900
C11 H11B 0.9900
C12 H12B 0.9900
C12 H12C 0.9900
C12 C13 1.506(11)
C14 H14A 0.9900
C14 H14B 0.9900
C14 C15 1.518(12)
C15 C16 1.415(12)
C15 C20 1.395(11)
C16 H16 0.9500
C16 C17 1.373(15)
C17 H17 0.9500
C17 C18 1.353(14)
C18 H18 0.9500
C18 C19 1.394(10)
C19 C20 1.429(10)
C21 H21A 0.9900
C21 H21B 0.9900
C21 C22 1.490(14)
C22 H22A 1.15(8)
C22 H22B 0.91(12)
C23 H23A 0.9900
C23 H23B 0.9900
C23 C24 1.513(13)
C24 H24A 0.9900
C24 H24B 0.9900
C25 H25A 0.98(7)
C25 H25B 1.10(9)
C25 C26 1.495(11)
C26 H26A 0.9900
C26 H26B 0.9900
C27A H27A 0.9800
C27A H27B 0.9800
C27A H27C 0.9800
C27B H27D 0.9800
C27B H27E 0.9800
C27B H27F 0.9800
C28A H28A 0.9800
C28A H28B 0.9800
C28A H28C 0.9800
C28B H28D 0.9800
C28B H28E 0.9800
C28B H28F 0.9800
C29 H29A 0.9800
C29 H29B 0.9800
C29 H29C 0.9800
